data_7702022
loop_
_publ_author_name
'Melen, Rebecca L.'
'Stephan, Douglas W.'

_publ_section_title
;
 Cycloaddition reactions of (C6F5)2BN3 with dialkyl
 acetylenedicarboxylates.
;
_journal_issue 11
_journal_name_full 'Dalton transactions (Cambridge, England : 2003)'
_journal_page_first 5045
_journal_page_last 5048
_journal_paper_doi 10.1039/c5dt00316d
_journal_volume 44
_journal_year 2015
_chemical_formula_moiety 'C30 H6 B2 F20 N6 O4'
_chemical_formula_sum 'C30 H6 B2 F20 N6 O4'
_chemical_formula_weight 916.04
_space_group_crystal_system monoclinic
_space_group_IT_number 14
_space_group_name_Hall '-P 2ybc'
_space_group_name_H-M_alt 'P 1 21/c 1'
_symmetry_Int_Tables_number 14
_audit_creation_date 2015-02-06
_audit_creation_method
;
Olex2 1.2
(compiled 2015.01.26 svn.r3150 for OlexSys, GUI svn.r4998)
;
_audit_update_record
;
2015-02-06 deposited with the CCDC.
2015-02-11 downloaded from the CCDC.
;
_cell_angle_alpha 90
_cell_angle_beta 90.769(2)
_cell_angle_gamma 90
_cell_formula_units_Z 4
_cell_length_a 12.5226(5)
_cell_length_b 13.5536(6)
_cell_length_c 19.7868(8)
_cell_measurement_reflns_used 9976
_cell_measurement_temperature 150
_cell_measurement_theta_max 30.38
_cell_measurement_theta_min 2.43
_cell_volume 3358.0(2)
_computing_molecular_graphics 'Olex2 (Dolomanov et al., 2009)'
_computing_publication_material 'Olex2 (Dolomanov et al., 2009)'
_computing_structure_refinement 'olex2.refine (Bourhis et al., 2015)'
_diffrn_ambient_temperature 149.7
_diffrn_measured_fraction_theta_full 0.9749
_diffrn_measured_fraction_theta_max 0.9749
_diffrn_measurement_device_type 'Bruker APEX-II CCD'
_diffrn_measurement_method '\f and \w scans'
_diffrn_radiation_monochromator graphite
_diffrn_radiation_type 'Mo K\a'
_diffrn_radiation_wavelength 0.71073
_diffrn_reflns_av_R_equivalents 0.0433
_diffrn_reflns_av_unetI/netI 0.0520
_diffrn_reflns_limit_h_max 15
_diffrn_reflns_limit_h_min -17
_diffrn_reflns_limit_k_max 19
_diffrn_reflns_limit_k_min -17
_diffrn_reflns_limit_l_max 28
_diffrn_reflns_limit_l_min -26
_diffrn_reflns_number 30770
_diffrn_reflns_theta_full 30.5351
_diffrn_reflns_theta_max 30.54
_diffrn_reflns_theta_min 1.63
_diffrn_standards_number 0
_exptl_absorpt_coefficient_mu 0.195
_exptl_absorpt_correction_T_max 0.7461
_exptl_absorpt_correction_T_min 0.6688
_exptl_absorpt_correction_type multi-scan
_exptl_absorpt_process_details
;
SADABS-2008/1 (Bruker,2008) was used for absorption correction.
wR2(int) was 0.0554 before and 0.0488 after correction.
The Ratio of minimum to maximum transmission is 0.8964.
The \l/2 correction factor is 0.0015.
;
_exptl_crystal_colour colourless
_exptl_crystal_density_diffrn 1.8117
_exptl_crystal_description Block
_exptl_crystal_F_000 1801.9013
_exptl_crystal_size_max 0.2
_exptl_crystal_size_mid 0.2
_exptl_crystal_size_min 0.2
_refine_diff_density_max 0.4911
_refine_diff_density_min -0.4071
_refine_diff_density_rms 0.1036
_refine_ls_d_res_high 0.6994
_refine_ls_d_res_low 12.5215
_refine_ls_goodness_of_fit_ref 1.0166
_refine_ls_hydrogen_treatment mixed
_refine_ls_matrix_type full
_refine_ls_number_constraints 8
_refine_ls_number_parameters 560
_refine_ls_number_reflns 10025
_refine_ls_number_restraints 0
_refine_ls_restrained_S_all 1.0166
_refine_ls_R_factor_all 0.0789
_refine_ls_R_factor_gt 0.0443
_refine_ls_shift/su_max 0.0001
_refine_ls_shift/su_mean 0.0000
_refine_ls_structure_factor_coef Fsqd
_refine_ls_weighting_details 'w=1/[\s^2^(Fo^2^)+(0.0428P)^2^+1.1233P] where P=(Fo^2^+2Fc^2^)/3'
_refine_ls_weighting_scheme calc
_refine_ls_wR_factor_gt 0.0956
_refine_ls_wR_factor_ref 0.1130
_reflns_Friedel_coverage 0.0
_reflns_limit_h_max 17
_reflns_limit_h_min -17
_reflns_limit_k_max 19
_reflns_limit_k_min 0
_reflns_limit_l_max 28
_reflns_limit_l_min 0
_reflns_number_gt 6592
_reflns_number_total 10025
_reflns_threshold_expression I>=2u(I)
_cod_data_source_file c5dt00316d2.cif
_cod_data_source_block RLM034_0m
_cod_database_code 7702022
_olex2_refinement_description
;
1. Fixed Uiso
 At 1.5 times of:
  All C(H,H,H) groups
2.a Idealised Me refined as rotating group:
 C6(H6a,H6b,H6c), C4(H4a,H4b,H4c)
;
_olex2_submission_special_instructions 'No special instructions were received'

loop_
_space_group_symop_id
_space_group_symop_operation_xyz
1 x,y,z
2 -x,y+1/2,-z+1/2
3 -x,-y,-z
4 x,-y-1/2,z-1/2

loop_
_atom_site_label
_atom_site_type_symbol
_atom_site_fract_x
_atom_site_fract_y
_atom_site_fract_z
_atom_site_U_iso_or_equiv
_atom_site_adp_type
_atom_site_occupancy
_atom_site_refinement_flags_posn
F1 F 0.45093(8) 0.87765(8) 0.24300(5) 0.0306(2) Uani 1.000000 .
F2 F 0.50534(9) 0.92573(9) 0.11905(5) 0.0356(3) Uani 1.000000 .
F3 F 0.36941(10) 1.03110(9) 0.03810(5) 0.0396(3) Uani 1.000000 .
F4 F 0.17317(10) 1.08346(9) 0.08523(5) 0.0382(3) Uani 1.000000 .
F5 F 0.11362(8) 1.02973(8) 0.20836(5) 0.0318(3) Uani 1.000000 .
F6 F 0.31604(9) 0.73022(8) 0.29018(5) 0.0328(3) Uani 1.000000 .
F7 F 0.43177(11) 0.62140(9) 0.37711(7) 0.0500(3) Uani 1.000000 .
F8 F 0.49779(10) 0.70041(11) 0.49763(6) 0.0525(4) Uani 1.000000 .
F9 F 0.44996(10) 0.89111(10) 0.52699(5) 0.0454(3) Uani 1.000000 .
F10 F 0.33558(8) 0.99987(8) 0.44202(5) 0.0292(2) Uani 1.000000 .
F11 F 0.10203(9) 0.68996(7) 0.39173(5) 0.0316(3) Uani 1.000000 .
F12 F 0.19326(11) 0.60425(8) 0.49994(6) 0.0415(3) Uani 1.000000 .
F13 F 0.24674(10) 0.71426(8) 0.61084(5) 0.0394(3) Uani 1.000000 .
F14 F 0.20931(9) 0.91042(8) 0.61072(5) 0.0341(3) Uani 1.000000 .
F15 F 0.11764(9) 0.99822(7) 0.50415(5) 0.0265(2) Uani 1.000000 .
F16 F -0.06619(9) 0.97101(9) 0.26023(5) 0.0351(3) Uani 1.000000 .
F17 F -0.27901(9) 0.96358(10) 0.24441(6) 0.0422(3) Uani 1.000000 .
F18 F -0.40003(9) 0.86822(11) 0.33713(6) 0.0459(3) Uani 1.000000 .
F19 F -0.30554(9) 0.77834(10) 0.44416(6) 0.0471(3) Uani 1.000000 .
F20 F -0.09646(8) 0.78683(8) 0.46270(5) 0.0319(3) Uani 1.000000 .
O1 O 0.01303(12) 1.30128(10) 0.39454(8) 0.0382(3) Uani 1.000000 .
O2 O 0.19162(11) 1.31621(10) 0.39089(7) 0.0352(3) Uani 1.000000 .
O3 O 0.30530(12) 1.22862(11) 0.27211(8) 0.0464(4) Uani 1.000000 .
O4 O 0.39331(10) 1.10750(10) 0.32680(7) 0.0317(3) Uani 1.000000 .
N1 N 0.04902(11) 1.09149(10) 0.38594(7) 0.0196(3) Uani 1.000000 .
N2 N 0.09207(10) 1.00791(10) 0.36752(6) 0.0172(3) Uani 1.000000 .
N3 N 0.18905(11) 1.02055(10) 0.34032(6) 0.0174(3) Uani 1.000000 .
N4 N 0.13062(11) 0.86270(10) 0.31204(6) 0.0181(3) Uani 1.000000 .
N5 N 0.10510(12) 0.79426(11) 0.27236(7) 0.0252(3) Uani 1.000000 .
N6 N 0.08170(16) 0.73203(14) 0.23837(9) 0.0436(5) Uani 1.000000 .
C1 C 0.12108(13) 1.16191(12) 0.37030(8) 0.0199(3) Uani 1.000000 .
C2 C 0.21000(13) 1.11756(12) 0.34104(8) 0.0191(3) Uani 1.000000 .
C3 C 0.30789(14) 1.15954(13) 0.30945(9) 0.0239(4) Uani 1.000000 .
C4 C 0.49387(16) 1.13887(18) 0.29727(12) 0.0461(6) Uani 1.000000 .
H4a H 0.4886(5) 1.1343(11) 0.24791(13) 0.0691(9) Uiso 1.000000 GR
H4b H 0.5089(7) 1.2073(4) 0.3103(7) 0.0691(9) Uiso 1.000000 GR
H4c H 0.5518(3) 1.0961(8) 0.3137(6) 0.0691(9) Uiso 1.000000 GR
C5 C 0.10005(15) 1.26752(13) 0.38643(8) 0.0238(4) Uani 1.000000 .
C6 C 0.1833(2) 1.42046(14) 0.40787(11) 0.0428(5) Uani 1.000000 .
H6a H 0.1393(10) 1.4541(3) 0.3736(4) 0.0641(8) Uiso 1.000000 GR
H6b H 0.1501(12) 1.42748(15) 0.4522(4) 0.0641(8) Uiso 1.000000 GR
H6c H 0.2547(2) 1.4499(3) 0.4092(8) 0.0641(8) Uiso 1.000000 GR
C7 C 0.27802(13) 0.94941(12) 0.23234(8) 0.0203(3) Uani 1.000000 .
C8 C 0.37776(14) 0.92676(13) 0.20575(8) 0.0226(3) Uani 1.000000 .
C9 C 0.40905(14) 0.95291(13) 0.14150(9) 0.0252(4) Uani 1.000000 .
C10 C 0.34043(16) 1.00595(14) 0.10046(8) 0.0278(4) Uani 1.000000 .
C11 C 0.24120(15) 1.03160(13) 0.12430(9) 0.0267(4) Uani 1.000000 .
C12 C 0.21190(14) 1.00254(13) 0.18827(8) 0.0236(4) Uani 1.000000 .
C13 C 0.32332(13) 0.87133(13) 0.36010(8) 0.0210(3) Uani 1.000000 .
C14 C 0.35133(14) 0.77371(14) 0.34799(9) 0.0254(4) Uani 1.000000 .
C15 C 0.40991(15) 0.71572(15) 0.39219(10) 0.0326(4) Uani 1.000000 .
C16 C 0.44425(15) 0.75585(16) 0.45273(10) 0.0347(5) Uani 1.000000 .
C17 C 0.42009(14) 0.85181(16) 0.46718(9) 0.0308(4) Uani 1.000000 .
C18 C 0.36075(13) 0.90779(13) 0.42167(8) 0.0233(4) Uani 1.000000 .
C19 C 0.10738(12) 0.84831(12) 0.44240(8) 0.0169(3) Uani 1.000000 .
C20 C 0.12865(14) 0.74766(12) 0.44556(8) 0.0213(3) Uani 1.000000 .
C21 C 0.17478(15) 0.70159(12) 0.50025(9) 0.0248(4) Uani 1.000000 .
C22 C 0.20213(14) 0.75741(13) 0.55633(8) 0.0241(4) Uani 1.000000 .
C23 C 0.18243(14) 0.85664(13) 0.55624(8) 0.0218(3) Uani 1.000000 .
C24 C 0.13500(13) 0.90019(12) 0.50032(8) 0.0190(3) Uani 1.000000 .
C25 C -0.06944(13) 0.87950(12) 0.36180(8) 0.0195(3) Uani 1.000000 .
C26 C -0.12321(14) 0.92190(13) 0.30682(8) 0.0227(3) Uani 1.000000 .
C27 C -0.23244(14) 0.91851(14) 0.29723(9) 0.0272(4) Uani 1.000000 .
C28 C -0.29391(14) 0.87085(15) 0.34399(9) 0.0293(4) Uani 1.000000 .
C29 C -0.24577(14) 0.82577(15) 0.39859(9) 0.0288(4) Uani 1.000000 .
C30 C -0.13591(14) 0.83072(13) 0.40677(8) 0.0228(3) Uani 1.000000 .
B1 B 0.24075(15) 0.92470(14) 0.30839(9) 0.0189(4) Uani 1.000000 .
B2 B 0.05609(15) 0.89570(14) 0.37411(9) 0.0178(4) Uani 1.000000 .

loop_
_atom_site_aniso_label
_atom_site_aniso_U_11
_atom_site_aniso_U_22
_atom_site_aniso_U_33
_atom_site_aniso_U_12
_atom_site_aniso_U_13
_atom_site_aniso_U_23
F1 0.0224(5) 0.0397(6) 0.0297(5) 0.0070(5) 0.0010(4) 0.0028(5)
F2 0.0303(6) 0.0425(7) 0.0342(6) -0.0046(5) 0.0135(5) -0.0056(5)
F3 0.0479(7) 0.0490(7) 0.0221(5) -0.0153(6) 0.0069(5) 0.0045(5)
F4 0.0462(7) 0.0411(7) 0.0271(5) 0.0031(6) -0.0072(5) 0.0119(5)
F5 0.0257(6) 0.0426(7) 0.0271(5) 0.0100(5) -0.0005(4) 0.0074(5)
F6 0.0353(6) 0.0261(6) 0.0371(6) 0.0070(5) 0.0029(5) -0.0055(5)
F7 0.0547(8) 0.0340(7) 0.0617(8) 0.0258(6) 0.0094(7) 0.0118(6)
F8 0.0401(7) 0.0672(10) 0.0500(8) 0.0204(7) -0.0039(6) 0.0315(7)
F9 0.0393(7) 0.0681(9) 0.0283(6) -0.0029(6) -0.0150(5) 0.0073(6)
F10 0.0316(6) 0.0302(6) 0.0255(5) -0.0015(5) -0.0067(4) -0.0032(4)
F11 0.0504(7) 0.0189(5) 0.0254(5) -0.0003(5) -0.0092(5) -0.0048(4)
F12 0.0712(9) 0.0170(6) 0.0359(6) 0.0132(5) -0.0136(6) -0.0004(4)
F13 0.0578(8) 0.0335(6) 0.0265(5) 0.0180(6) -0.0136(5) 0.0022(5)
F14 0.0471(7) 0.0320(6) 0.0228(5) 0.0093(5) -0.0132(5) -0.0097(4)
F15 0.0381(6) 0.0171(5) 0.0239(5) 0.0055(4) -0.0054(4) -0.0042(4)
F16 0.0265(6) 0.0506(7) 0.0282(5) -0.0028(5) -0.0035(4) 0.0134(5)
F17 0.0291(6) 0.0629(9) 0.0342(6) 0.0068(6) -0.0128(5) 0.0068(6)
F18 0.0157(5) 0.0741(10) 0.0476(7) -0.0022(6) -0.0065(5) 0.0002(6)
F19 0.0247(6) 0.0660(9) 0.0508(7) -0.0115(6) 0.0050(5) 0.0176(6)
F20 0.0243(5) 0.0399(7) 0.0316(5) -0.0053(5) -0.0031(4) 0.0132(5)
O1 0.0382(8) 0.0223(7) 0.0544(9) 0.0066(6) 0.0081(7) -0.0032(6)
O2 0.0401(8) 0.0214(7) 0.0441(8) -0.0056(6) -0.0017(6) -0.0076(6)
O3 0.0438(9) 0.0402(9) 0.0555(9) 0.0012(7) 0.0096(7) 0.0263(7)
O4 0.0204(6) 0.0341(8) 0.0406(7) -0.0031(6) 0.0038(5) 0.0092(6)
N1 0.0211(7) 0.0169(7) 0.0206(6) 0.0037(6) -0.0026(5) -0.0011(5)
N2 0.0167(6) 0.0178(7) 0.0171(6) 0.0011(5) -0.0012(5) -0.0003(5)
N3 0.0169(6) 0.0177(7) 0.0175(6) 0.0003(5) -0.0006(5) 0.0006(5)
N4 0.0198(7) 0.0168(7) 0.0176(6) -0.0006(5) -0.0018(5) -0.0041(5)
N5 0.0269(8) 0.0273(8) 0.0215(7) -0.0008(7) -0.0008(6) -0.0039(6)
N6 0.0528(12) 0.0413(11) 0.0365(9) -0.0074(9) -0.0041(8) -0.0156(8)
C1 0.0231(8) 0.0172(8) 0.0194(7) -0.0003(7) -0.0032(6) 0.0011(6)
C2 0.0221(8) 0.0167(8) 0.0185(7) -0.0012(6) -0.0039(6) 0.0020(6)
C3 0.0277(9) 0.0188(8) 0.0251(8) -0.0036(7) 0.0012(7) 0.0008(7)
C4 0.0239(10) 0.0535(15) 0.0611(14) -0.0084(10) 0.0101(10) 0.0114(12)
C5 0.0316(10) 0.0195(8) 0.0202(8) 0.0004(7) 0.0010(7) -0.0002(6)
C6 0.0655(16) 0.0195(10) 0.0433(12) -0.0103(10) 0.0016(11) -0.0087(9)
C7 0.0225(8) 0.0193(8) 0.0190(7) -0.0008(7) -0.0009(6) -0.0026(6)
C8 0.0221(8) 0.0228(9) 0.0229(8) -0.0010(7) -0.0016(6) -0.0035(7)
C9 0.0250(9) 0.0249(9) 0.0257(8) -0.0073(7) 0.0058(7) -0.0072(7)
C10 0.0373(10) 0.0273(10) 0.0187(8) -0.0129(8) 0.0021(7) -0.0008(7)
C11 0.0340(10) 0.0236(9) 0.0225(8) -0.0034(8) -0.0056(7) 0.0034(7)
C12 0.0241(9) 0.0239(9) 0.0229(8) -0.0002(7) 0.0006(7) -0.0008(7)
C13 0.0165(7) 0.0243(9) 0.0221(8) 0.0020(7) 0.0013(6) 0.0037(7)
C14 0.0217(8) 0.0275(10) 0.0272(9) 0.0037(7) 0.0060(7) 0.0022(7)
C15 0.0278(10) 0.0281(10) 0.0423(11) 0.0126(8) 0.0113(8) 0.0112(8)
C16 0.0215(9) 0.0466(13) 0.0360(10) 0.0120(9) 0.0024(8) 0.0205(9)
C17 0.0207(9) 0.0467(12) 0.0249(9) -0.0008(8) -0.0029(7) 0.0079(8)
C18 0.0182(8) 0.0274(9) 0.0245(8) 0.0005(7) 0.0013(6) 0.0023(7)
C19 0.0148(7) 0.0172(8) 0.0188(7) 0.0004(6) 0.0003(6) -0.0001(6)
C20 0.0257(8) 0.0183(8) 0.0198(7) -0.0021(7) -0.0006(6) -0.0036(6)
C21 0.0316(9) 0.0166(8) 0.0262(8) 0.0064(7) -0.0011(7) 0.0006(7)
C22 0.0274(9) 0.0266(9) 0.0183(8) 0.0087(7) -0.0033(7) 0.0035(7)
C23 0.0232(8) 0.0245(9) 0.0177(7) 0.0032(7) -0.0031(6) -0.0053(6)
C24 0.0206(8) 0.0156(8) 0.0209(8) 0.0021(6) 0.0009(6) -0.0015(6)
C25 0.0178(8) 0.0186(8) 0.0218(8) 0.0010(6) -0.0025(6) -0.0052(6)
C26 0.0214(8) 0.0249(9) 0.0218(8) -0.0005(7) -0.0015(6) -0.0021(7)
C27 0.0234(9) 0.0335(10) 0.0245(8) 0.0043(8) -0.0078(7) -0.0038(7)
C28 0.0147(8) 0.0387(11) 0.0345(10) -0.0006(8) -0.0053(7) -0.0091(8)
C29 0.0205(9) 0.0342(10) 0.0317(9) -0.0051(8) 0.0030(7) -0.0008(8)
C30 0.0221(8) 0.0224(9) 0.0237(8) -0.0013(7) -0.0034(7) -0.0005(7)
B1 0.0195(9) 0.0173(9) 0.0199(8) 0.0013(7) -0.0013(7) -0.0016(7)
B2 0.0179(8) 0.0166(9) 0.0189(8) 0.0008(7) -0.0005(7) -0.0018(7)

loop_
_atom_type_symbol
_atom_type_scat_dispersion_real
_atom_type_scat_dispersion_imag
_atom_type_scat_Cromer_Mann_a1
_atom_type_scat_Cromer_Mann_a2
_atom_type_scat_Cromer_Mann_a3
_atom_type_scat_Cromer_Mann_a4
_atom_type_scat_Cromer_Mann_b1
_atom_type_scat_Cromer_Mann_b2
_atom_type_scat_Cromer_Mann_b3
_atom_type_scat_Cromer_Mann_b4
_atom_type_scat_Cromer_Mann_c
_atom_type_scat_source
_atom_type_scat_dispersion_source
C 0.00347 0.00161 2.31000 1.02000 1.58860 0.86500 20.84390 10.20750 0.56870 51.65120 0.215599998832 'International Tables Volume C Table 6.1.1.4 (pp. 500-502)' 'Henke, Gullikson and Davis, At. Data and Nucl. Data Tables, 1993, 54, 2'
B 0.00141 0.00067 2.05450 1.33260 1.09790 0.70680 23.21850 1.02100 60.34980 0.14030 -0.193200007081 'International Tables Volume C Table 6.1.1.4 (pp. 500-502)' 'Henke, Gullikson and Davis, At. Data and Nucl. Data Tables, 1993, 54, 2'
F 0.01794 0.01033 3.53920 2.64120 1.51700 1.02430 10.28250 4.29440 0.26150 26.14760 0.277599990368 'International Tables Volume C Table 6.1.1.4 (pp. 500-502)' 'Henke, Gullikson and Davis, At. Data and Nucl. Data Tables, 1993, 54, 2'
H 0.00000 0.00000 0.49300 0.32291 0.14019 0.04081 10.51090 26.12570 3.14236 57.79970 0.0030380000826 'International Tables Volume C Table 6.1.1.4 (pp. 500-502)' 'Henke, Gullikson and Davis, At. Data and Nucl. Data Tables, 1993, 54, 2'
O 0.01158 0.00611 3.04850 2.28680 1.54630 0.86700 13.27710 5.70110 0.32390 32.90890 0.250800013542 'International Tables Volume C Table 6.1.1.4 (pp. 500-502)' 'Henke, Gullikson and Davis, At. Data and Nucl. Data Tables, 1993, 54, 2'
N 0.00653 0.00323 12.21260 3.13220 2.01250 1.16630 0.00570 9.89330 28.99750 0.58260 -11.5290002823 'International Tables Volume C Table 6.1.1.4 (pp. 500-502)' 'Henke, Gullikson and Davis, At. Data and Nucl. Data Tables, 1993, 54, 2'

loop_
_geom_angle_atom_site_label_1
_geom_angle_atom_site_label_2
_geom_angle_atom_site_label_3
_geom_angle
C6 O2 C5 115.70(16)
C4 O4 C3 116.10(15)
C1 N1 N2 105.58(13)
N3 N2 N1 112.25(13)
B2 N2 N1 133.32(13)
B2 N2 N3 114.35(12)
C2 N3 N2 107.34(13)
B1 N3 N2 115.48(12)
B1 N3 C2 136.59(14)
B1 N4 N5 124.51(13)
B2 N4 N5 122.40(13)
B2 N4 B1 113.07(12)
N6 N5 N4 178.31(19)
C2 C1 N1 109.21(14)
C5 C1 N1 120.55(15)
C5 C1 C2 130.22(15)
C1 C2 N3 105.62(14)
C3 C2 N3 122.00(15)
C3 C2 C1 132.17(16)
O4 C3 O3 126.48(17)
C2 C3 O3 122.80(17)
C2 C3 O4 110.67(14)
H4a C4 O4 109.5
H4b C4 O4 109.5
H4b C4 H4a 109.5
H4c C4 O4 109.5
H4c C4 H4a 109.5
H4c C4 H4b 109.5
O2 C5 O1 126.18(17)
C1 C5 O1 124.10(17)
C1 C5 O2 109.71(15)
H6a C6 O2 109.5
H6b C6 O2 109.5
H6b C6 H6a 109.5
H6c C6 O2 109.5
H6c C6 H6a 109.5
H6c C6 H6b 109.5
C12 C7 C8 113.86(15)
B1 C7 C8 125.19(15)
B1 C7 C12 120.84(15)
C7 C8 F1 120.59(15)
C9 C8 F1 115.58(15)
C9 C8 C7 123.83(16)
C8 C9 F2 120.08(17)
C10 C9 F2 120.30(16)
C10 C9 C8 119.61(17)
C9 C10 F3 120.20(17)
C11 C10 F3 120.60(17)
C11 C10 C9 119.19(16)
C10 C11 F4 120.19(16)
C12 C11 F4 120.23(17)
C12 C11 C10 119.58(16)
C7 C12 F5 119.53(14)
C11 C12 F5 116.55(15)
C11 C12 C7 123.92(16)
C18 C13 C14 113.98(15)
B1 C13 C14 118.53(15)
B1 C13 C18 126.95(15)
C13 C14 F6 118.63(15)
C15 C14 F6 116.85(17)
C15 C14 C13 124.47(17)
C14 C15 F7 120.67(19)
C16 C15 F7 120.45(17)
C16 C15 C14 118.88(18)
C15 C16 F8 120.21(19)
C17 C16 F8 120.43(19)
C17 C16 C15 119.32(17)
C16 C17 F9 120.06(17)
C18 C17 F9 119.66(18)
C18 C17 C16 120.22(18)
C13 C18 F10 120.85(15)
C17 C18 F10 115.94(16)
C17 C18 C13 123.11(17)
C24 C19 C20 114.53(14)
B2 C19 C20 119.97(14)
B2 C19 C24 125.49(14)
C19 C20 F11 118.96(14)
C21 C20 F11 116.94(15)
C21 C20 C19 124.11(15)
C20 C21 F12 121.08(15)
C22 C21 F12 120.11(15)
C22 C21 C20 118.81(15)
C21 C22 F13 120.17(16)
C23 C22 F13 120.19(15)
C23 C22 C21 119.64(15)
C22 C23 F14 119.37(14)
C24 C23 F14 120.83(15)
C24 C23 C22 119.80(15)
C19 C24 F15 120.55(14)
C23 C24 F15 116.35(14)
C23 C24 C19 123.10(15)
C30 C25 C26 114.02(15)
B2 C25 C26 121.61(15)
B2 C25 C30 124.13(14)
C25 C26 F16 118.79(15)
C27 C26 F16 117.08(15)
C27 C26 C25 124.12(16)
C26 C27 F17 120.90(16)
C28 C27 F17 119.92(16)
C28 C27 C26 119.14(16)
C27 C28 F18 120.71(17)
C29 C28 F18 119.61(17)
C29 C28 C27 119.68(16)
C28 C29 F19 119.89(16)
C30 C29 F19 120.42(17)
C30 C29 C28 119.68(16)
C25 C30 F20 121.30(15)
C29 C30 F20 115.35(15)
C29 C30 C25 123.33(16)
N4 B1 N3 93.15(12)
C7 B1 N3 109.00(13)
C7 B1 N4 113.97(13)
C13 B1 N3 112.05(13)
C13 B1 N4 106.13(13)
C13 B1 C7 119.47(14)
N4 B2 N2 92.01(11)
C19 B2 N2 109.73(13)
C19 B2 N4 107.30(13)
C25 B2 N2 113.36(13)
C25 B2 N4 114.96(13)
C25 B2 C19 116.70(13)

loop_
_geom_bond_atom_site_label_1
_geom_bond_atom_site_label_2
_geom_bond_distance
F1 C8 1.344(2)
F2 C9 1.342(2)
F3 C10 1.3351(19)
F4 C11 1.342(2)
F5 C12 1.3498(19)
F6 C14 1.356(2)
F7 C15 1.342(2)
F8 C16 1.337(2)
F9 C17 1.346(2)
F10 C18 1.350(2)
F11 C20 1.3592(18)
F12 C21 1.3395(19)
F13 C22 1.3421(18)
F14 C23 1.3405(18)
F15 C24 1.3487(18)
F16 C26 1.349(2)
F17 C27 1.338(2)
F18 C28 1.334(2)
F19 C29 1.343(2)
F20 C30 1.3447(19)
O1 C5 1.195(2)
O2 C5 1.325(2)
O2 C6 1.457(2)
O3 C3 1.193(2)
O4 C3 1.323(2)
O4 C4 1.459(2)
N1 N2 1.3084(18)
N1 C1 1.352(2)
N2 N3 1.3460(18)
N2 B2 1.592(2)
N3 C2 1.341(2)
N3 B1 1.587(2)
N4 N5 1.2540(19)
N4 B1 1.617(2)
N4 B2 1.616(2)
N5 N6 1.116(2)
C1 C2 1.398(2)
C1 C5 1.491(2)
C2 C3 1.496(2)
C4 H4a 0.9800
C4 H4b 0.9800
C4 H4c 0.9800
C6 H6a 0.9800
C6 H6b 0.9800
C6 H6c 0.9800
C7 C8 1.396(2)
C7 C12 1.395(2)
C7 B1 1.616(2)
C8 C9 1.382(2)
C9 C10 1.377(3)
C10 C11 1.380(3)
C11 C12 1.380(2)
C13 C14 1.390(2)
C13 C18 1.390(2)
C13 B1 1.616(2)
C14 C15 1.380(3)
C15 C16 1.379(3)
C16 C17 1.366(3)
C17 C18 1.386(2)
C19 C20 1.391(2)
C19 C24 1.385(2)
C19 B2 1.621(2)
C20 C21 1.370(2)
C21 C22 1.382(2)
C22 C23 1.367(2)
C23 C24 1.381(2)
C25 C26 1.395(2)
C25 C30 1.393(2)
C25 B2 1.603(2)
C26 C27 1.379(2)
C27 C28 1.373(3)
C28 C29 1.374(3)
C29 C30 1.385(2)
